data_4350045
loop_
_publ_author_name
'Cho, Juhyun'
'Jeong, Jong Hwa'
'Lee, Myung Won'
'Kang, Youn K.'

_publ_section_title
;
 Interrogation of fractional crystallization behavior of a newly exploited
 chiral resolution method for racemic 1-(pyridin-2-yl)ethylamine via
 DFT-D3 calculations of cohesive energy
;
_journal_issue 9
_journal_name_full 'Inorganic Chemistry Frontiers'
_journal_page_first 2325
_journal_paper_doi 10.1039/C9QI00523D
_journal_volume 6
_journal_year 2019
_chemical_absolute_configuration rmad
_chemical_formula_moiety 'C17 H24 Cl2 N2 Zn'
_chemical_formula_sum 'C17 H24 Cl2 N2 Zn'
_chemical_formula_weight 392.67
_space_group_crystal_system orthorhombic
_space_group_IT_number 19
_space_group_name_Hall 'P 2ac 2ab'
_space_group_name_H-M_alt 'P 21 21 21'
_atom_sites_solution_hydrogens geom
_audit_creation_method SHELXL-2018/1
_audit_update_record
;
2019-05-08 deposited with the CCDC.	2019-07-11 downloaded from the CCDC.
;
_cell_angle_alpha 90
_cell_angle_beta 90
_cell_angle_gamma 90
_cell_formula_units_Z 4
_cell_length_a 9.7176(8)
_cell_length_b 10.6577(6)
_cell_length_c 18.0389(12)
_cell_measurement_reflns_used 25
_cell_measurement_temperature 293(2)
_cell_measurement_theta_max 12.57
_cell_measurement_theta_min 10.25
_cell_volume 1868.2(2)
_computing_cell_refinement 'CAD4 software (Enraf-Nonius. 1989)'
_computing_data_collection 'CAD4 software (Enraf-Nonius. 1989)'
_computing_data_reduction 'XCAD (McArdle, 1999)'
_computing_molecular_graphics 'ORTEXIII (McArdle, 1995)'
_computing_publication_material 'SHELXL-2018/1 (Sheldrick, 2018)'
_computing_structure_refinement 'SHELXL-2018/1 (Sheldrick, 2018)'
_computing_structure_solution 'SHELXS-97 (Sheldrick, 2008)'
_diffrn_ambient_temperature 293(2)
_diffrn_measured_fraction_theta_full 1.000
_diffrn_measured_fraction_theta_max 1.000
_diffrn_measurement_device_type 'Enraf-Nonius CAD4 4-circle diffractometer'
_diffrn_measurement_method \w/2\q
_diffrn_radiation_type MoK\a
_diffrn_radiation_wavelength 0.71073
_diffrn_reflns_av_R_equivalents 0.0139
_diffrn_reflns_av_unetI/netI 0.0388
_diffrn_reflns_Laue_measured_fraction_full 1.000
_diffrn_reflns_Laue_measured_fraction_max 1.000
_diffrn_reflns_limit_h_max 11
_diffrn_reflns_limit_h_min -11
_diffrn_reflns_limit_k_max 12
_diffrn_reflns_limit_k_min -12
_diffrn_reflns_limit_l_max 21
_diffrn_reflns_limit_l_min -21
_diffrn_reflns_number 4120
_diffrn_reflns_point_group_measured_fraction_full 1.000
_diffrn_reflns_point_group_measured_fraction_max 1.000
_diffrn_reflns_theta_full 25.242
_diffrn_reflns_theta_max 25.470
_diffrn_reflns_theta_min 2.220
_diffrn_source 'fine-focus sealed tube'
_diffrn_standards_interval_time 120
_diffrn_standards_number 1
_exptl_absorpt_coefficient_mu 1.598
_exptl_absorpt_correction_T_max 0.528
_exptl_absorpt_correction_T_min 0.469
_exptl_absorpt_correction_type psi-scan
_exptl_absorpt_process_details '(ABSCALC; McArdle & Daly, 1999)'
_exptl_crystal_colour colourless
_exptl_crystal_density_diffrn 1.396
_exptl_crystal_description brick
_exptl_crystal_F_000 816
_exptl_crystal_size_max 0.480
_exptl_crystal_size_mid 0.450
_exptl_crystal_size_min 0.400
_exptl_transmission_factor_max 0.002
_exptl_transmission_factor_min 0.001
_refine_diff_density_max 0.262
_refine_diff_density_min -0.236
_refine_diff_density_rms 0.044
_refine_ls_abs_structure_details
;
 Flack x determined using 1045 quotients [(I+)-(I-)]/[(I+)+(I-)]
 (Parsons, Flack and Wagner, Acta Cryst. B69 (2013) 249-259).
;
_refine_ls_abs_structure_Flack -0.013(10)
_refine_ls_extinction_method none
_refine_ls_goodness_of_fit_ref 1.036
_refine_ls_hydrogen_treatment constr
_refine_ls_matrix_type full
_refine_ls_number_parameters 203
_refine_ls_number_reflns 3460
_refine_ls_number_restraints 0
_refine_ls_restrained_S_all 1.036
_refine_ls_R_factor_all 0.0452
_refine_ls_R_factor_gt 0.0262
_refine_ls_shift/su_max 0.000
_refine_ls_shift/su_mean 0.000
_refine_ls_structure_factor_coef Fsqd
_refine_ls_weighting_details 'w=1/[\s^2^(Fo^2^)+(0.0329P)^2^+0.2143P] where P=(Fo^2^+2Fc^2^)/3'
_refine_ls_weighting_scheme calc
_refine_ls_wR_factor_gt 0.0648
_refine_ls_wR_factor_ref 0.0682
_reflns_Friedel_coverage 0.740
_reflns_Friedel_fraction_full 1.000
_reflns_Friedel_fraction_max 1.000
_reflns_number_gt 2739
_reflns_number_total 3460
_reflns_threshold_expression 'I > 2\s(I)'
_cod_data_source_file c9qi00523d2.cif
_cod_data_source_block '[RRSLZnCl2]'
_cod_database_code 4350045
_shelx_shelxl_version_number 2018/1
_shelx_space_group_comment
;
 ?
;
_shelx_estimated_absorpt_t_min 0.514
_shelx_estimated_absorpt_t_max 0.567

loop_
_space_group_symop_operation_xyz
'x, y, z'
'-x+1/2, -y, z+1/2'
'-x, y+1/2, -z+1/2'
'x+1/2, -y+1/2, -z'

loop_
_atom_site_label
_atom_site_type_symbol
_atom_site_fract_x
_atom_site_fract_y
_atom_site_fract_z
_atom_site_U_iso_or_equiv
_atom_site_adp_type
_atom_site_occupancy
_atom_site_site_symmetry_order
_atom_site_calc_flag
_atom_site_refinement_flags_posn
_atom_site_refinement_flags_adp
Zn Zn 0.18746(4) 0.24677(5) 0.15893(2) 0.04448(13) Uani 1 1 d . .
Cl1 Cl 0.20995(12) 0.44876(10) 0.13211(6) 0.0587(3) Uani 1 1 d . .
Cl2 Cl 0.32332(14) 0.11059(13) 0.10281(6) 0.0744(4) Uani 1 1 d . .
N1 N -0.0136(3) 0.1970(3) 0.13895(17) 0.0466(8) Uani 1 1 d . .
N2 N 0.1316(3) 0.2080(3) 0.26684(16) 0.0373(7) Uani 1 1 d . .
C1 C -0.0722(5) 0.1788(5) 0.0727(2) 0.0623(12) Uani 1 1 d . .
H1 H -0.020328 0.191620 0.030062 0.075 Uiso 1 1 calc R U
C2 C -0.2079(5) 0.1412(4) 0.0659(3) 0.0638(12) Uani 1 1 d . .
H2 H -0.246794 0.129022 0.019380 0.077 Uiso 1 1 calc R U
C3 C -0.2837(5) 0.1224(4) 0.1283(3) 0.0600(12) Uani 1 1 d . .
H3 H -0.375481 0.098390 0.124869 0.072 Uiso 1 1 calc R U
C4 C -0.2234(4) 0.1393(4) 0.1964(2) 0.0508(10) Uani 1 1 d . .
H4 H -0.273485 0.124357 0.239478 0.061 Uiso 1 1 calc R U
C5 C -0.0877(4) 0.1788(4) 0.2009(2) 0.0407(9) Uani 1 1 d . .
C6 C -0.0207(4) 0.2067(4) 0.2740(2) 0.0449(10) Uani 1 1 d . .
H6 H -0.047787 0.142839 0.310267 0.054 Uiso 1 1 calc R U
C7 C -0.0666(5) 0.3376(5) 0.3018(3) 0.0706(14) Uani 1 1 d . .
H7A H -0.038621 0.400443 0.266781 0.106 Uiso 1 1 calc R U
H7B H -0.024752 0.354451 0.348990 0.106 Uiso 1 1 calc R U
H7C H -0.164934 0.339186 0.306937 0.106 Uiso 1 1 calc R U
C8 C 0.2019(4) 0.1685(3) 0.32104(19) 0.0379(8) Uani 1 1 d . .
C9 C 0.1510(4) 0.1065(4) 0.3919(2) 0.0546(11) Uani 1 1 d . .
H9A H 0.097290 0.164152 0.421782 0.065 Uiso 1 1 calc R U
H9B H 0.096483 0.032378 0.381368 0.065 Uiso 1 1 calc R U
C10 C 0.2859(5) 0.0726(4) 0.4297(2) 0.0624(13) Uani 1 1 d . .
H10 H 0.277116 0.053785 0.482658 0.075 Uiso 1 1 calc R U
C11 C 0.3512(6) -0.0343(5) 0.3835(3) 0.0847(18) Uani 1 1 d . .
H11A H 0.427796 -0.072466 0.409580 0.102 Uiso 1 1 calc R U
H11B H 0.283958 -0.098589 0.371710 0.102 Uiso 1 1 calc R U
C12 C 0.4003(5) 0.0339(4) 0.3130(3) 0.0638(13) Uani 1 1 d . .
H12A H 0.355212 0.000410 0.269254 0.077 Uiso 1 1 calc R U
H12B H 0.499088 0.026131 0.306994 0.077 Uiso 1 1 calc R U
C13 C 0.3587(4) 0.1718(4) 0.3261(2) 0.0407(9) Uani 1 1 d . .
C14 C 0.4297(4) 0.2687(5) 0.2787(2) 0.0561(11) Uani 1 1 d . .
H14A H 0.431466 0.240517 0.228113 0.084 Uiso 1 1 calc R U
H14B H 0.522197 0.280509 0.295975 0.084 Uiso 1 1 calc R U
H14C H 0.380590 0.346678 0.281661 0.084 Uiso 1 1 calc R U
C15 C 0.3774(4) 0.1847(4) 0.4125(2) 0.0443(9) Uani 1 1 d . .
C16 C 0.5269(5) 0.1681(5) 0.4375(3) 0.0685(14) Uani 1 1 d . .
H16A H 0.529899 0.157852 0.490313 0.103 Uiso 1 1 calc R U
H16B H 0.579254 0.240821 0.423660 0.103 Uiso 1 1 calc R U
H16C H 0.565366 0.095180 0.414048 0.103 Uiso 1 1 calc R U
C17 C 0.3267(5) 0.3099(4) 0.4419(2) 0.0609(11) Uani 1 1 d . .
H17A H 0.238577 0.328775 0.420523 0.091 Uiso 1 1 calc R U
H17B H 0.391117 0.374511 0.428881 0.091 Uiso 1 1 calc R U
H17C H 0.318192 0.305639 0.494862 0.091 Uiso 1 1 calc R U

loop_
_atom_site_aniso_label
_atom_site_aniso_U_11
_atom_site_aniso_U_22
_atom_site_aniso_U_33
_atom_site_aniso_U_23
_atom_site_aniso_U_13
_atom_site_aniso_U_12
Zn 0.0402(2) 0.0583(2) 0.0349(2) -0.0009(2) 0.00393(18) -0.0056(3)
Cl1 0.0620(7) 0.0582(6) 0.0561(5) 0.0018(5) 0.0071(5) -0.0089(5)
Cl2 0.0658(7) 0.0955(9) 0.0621(6) -0.0300(6) 0.0010(6) 0.0145(7)
N1 0.0458(18) 0.0554(19) 0.0387(17) -0.0013(15) -0.0050(14) -0.0090(15)
N2 0.0334(14) 0.0449(19) 0.0335(15) 0.0001(13) -0.0003(13) -0.0014(13)
C1 0.064(3) 0.080(3) 0.043(2) -0.007(2) -0.008(2) -0.004(3)
C2 0.070(3) 0.066(3) 0.055(3) -0.008(2) -0.027(3) -0.007(3)
C3 0.047(3) 0.048(2) 0.084(3) -0.002(2) -0.022(2) -0.006(2)
C4 0.035(2) 0.056(3) 0.061(3) 0.009(2) -0.0046(19) -0.0034(18)
C5 0.037(2) 0.039(2) 0.046(2) 0.0053(17) -0.0050(18) 0.0000(16)
C6 0.034(2) 0.063(3) 0.038(2) 0.0044(18) 0.0006(16) -0.0024(17)
C7 0.050(3) 0.095(4) 0.067(3) -0.029(3) -0.005(3) 0.016(3)
C8 0.040(2) 0.0389(19) 0.0352(18) -0.0043(14) -0.0001(16) -0.0030(18)
C9 0.056(3) 0.066(3) 0.042(2) 0.014(2) -0.0058(19) -0.019(2)
C10 0.076(3) 0.063(3) 0.049(2) 0.018(2) -0.016(2) -0.013(2)
C11 0.098(4) 0.050(3) 0.106(4) 0.004(3) -0.043(4) 0.004(3)
C12 0.066(3) 0.058(3) 0.067(3) -0.020(2) -0.022(2) 0.021(2)
C13 0.0364(18) 0.048(2) 0.038(2) -0.0088(16) -0.0036(16) 0.0059(16)
C14 0.0357(19) 0.081(3) 0.052(2) 0.001(2) 0.0034(17) -0.007(2)
C15 0.039(2) 0.051(2) 0.042(2) -0.0030(19) -0.0092(17) 0.0018(18)
C16 0.057(3) 0.088(4) 0.061(3) -0.018(3) -0.023(2) 0.012(3)
C17 0.052(3) 0.072(3) 0.058(3) -0.023(2) 0.001(2) 0.004(2)

loop_
_atom_type_symbol
_atom_type_description
_atom_type_scat_dispersion_real
_atom_type_scat_dispersion_imag
_atom_type_scat_source
C C 0.0033 0.0016 'International Tables Vol C Tables 4.2.6.8 and 6.1.1.4'
N N 0.0061 0.0033 'International Tables Vol C Tables 4.2.6.8 and 6.1.1.4'
Cl Cl 0.1484 0.1585 'International Tables Vol C Tables 4.2.6.8 and 6.1.1.4'
Zn Zn 0.2839 1.4301 'International Tables Vol C Tables 4.2.6.8 and 6.1.1.4'
H H 0.0000 0.0000 'International Tables Vol C Tables 4.2.6.8 and 6.1.1.4'

loop_
_geom_angle_atom_site_label_1
_geom_angle_atom_site_label_2
_geom_angle_atom_site_label_3
_geom_angle
N1 Zn N2 82.16(12)
N1 Zn Cl2 108.56(10)
N2 Zn Cl2 117.30(9)
N1 Zn Cl1 107.80(10)
N2 Zn Cl1 115.23(9)
Cl2 Zn Cl1 118.64(5)
C1 N1 C5 119.6(3)
C1 N1 Zn 126.8(3)
C5 N1 Zn 113.6(2)
C8 N2 C6 117.9(3)
C8 N2 Zn 130.8(3)
C6 N2 Zn 110.3(2)
N1 C1 C2 121.8(4)
N1 C1 H1 119.1
C2 C1 H1 119.1
C3 C2 C1 119.1(4)
C3 C2 H2 120.5
C1 C2 H2 120.5
C2 C3 C4 119.4(4)
C2 C3 H3 120.3
C4 C3 H3 120.3
C3 C4 C5 119.9(4)
C3 C4 H4 120.1
C5 C4 H4 120.1
N1 C5 C4 120.3(4)
N1 C5 C6 118.0(3)
C4 C5 C6 121.6(4)
N2 C6 C5 111.0(3)
N2 C6 C7 107.8(3)
C5 C6 C7 109.8(3)
N2 C6 H6 109.4
C5 C6 H6 109.4
C7 C6 H6 109.4
C6 C7 H7A 109.5
C6 C7 H7B 109.5
H7A C7 H7B 109.5
C6 C7 H7C 109.5
H7A C7 H7C 109.5
H7B C7 H7C 109.5
N2 C8 C9 128.2(4)
N2 C8 C13 125.3(3)
C9 C8 C13 106.5(3)
C10 C9 C8 101.5(3)
C10 C9 H9A 111.5
C8 C9 H9A 111.5
C10 C9 H9B 111.5
C8 C9 H9B 111.5
H9A C9 H9B 109.3
C9 C10 C15 103.1(3)
C9 C10 C11 106.7(4)
C15 C10 C11 103.2(4)
C9 C10 H10 114.2
C15 C10 H10 114.2
C11 C10 H10 114.2
C12 C11 C10 102.9(4)
C12 C11 H11A 111.2
C10 C11 H11A 111.2
C12 C11 H11B 111.2
C10 C11 H11B 111.2
H11A C11 H11B 109.1
C11 C12 C13 104.0(4)
C11 C12 H12A 111.0
C13 C12 H12A 111.0
C11 C12 H12B 111.0
C13 C12 H12B 111.0
H12A C12 H12B 109.0
C14 C13 C8 116.0(3)
C14 C13 C12 116.4(4)
C8 C13 C12 103.3(3)
C14 C13 C15 116.7(3)
C8 C13 C15 100.2(3)
C12 C13 C15 101.8(3)
C13 C14 H14A 109.5
C13 C14 H14B 109.5
H14A C14 H14B 109.5
C13 C14 H14C 109.5
H14A C14 H14C 109.5
H14B C14 H14C 109.5
C17 C15 C10 115.4(3)
C17 C15 C16 107.9(4)
C10 C15 C16 113.8(4)
C17 C15 C13 112.6(3)
C10 C15 C13 93.8(3)
C16 C15 C13 112.9(3)
C15 C16 H16A 109.5
C15 C16 H16B 109.5
H16A C16 H16B 109.5
C15 C16 H16C 109.5
H16A C16 H16C 109.5
H16B C16 H16C 109.5
C15 C17 H17A 109.5
C15 C17 H17B 109.5
H17A C17 H17B 109.5
C15 C17 H17C 109.5
H17A C17 H17C 109.5
H17B C17 H17C 109.5

loop_
_geom_bond_atom_site_label_1
_geom_bond_atom_site_label_2
_geom_bond_distance
Zn N1 2.056(3)
Zn N2 2.063(3)
Zn Cl2 2.2078(13)
Zn Cl1 2.2172(12)
N1 C1 1.338(5)
N1 C5 1.344(5)
N2 C8 1.265(5)
N2 C6 1.485(4)
C1 C2 1.384(7)
C1 H1 0.9300
C2 C3 1.359(7)
C2 H2 0.9300
C3 C4 1.374(6)
C3 H3 0.9300
C4 C5 1.386(5)
C4 H4 0.9300
C5 C6 1.500(5)
C6 C7 1.549(6)
C6 H6 0.9800
C7 H7A 0.9600
C7 H7B 0.9600
C7 H7C 0.9600
C8 C9 1.522(5)
C8 C13 1.527(5)
C9 C10 1.520(6)
C9 H9A 0.9700
C9 H9B 0.9700
C10 C15 1.521(6)
C10 C11 1.548(7)
C10 H10 0.9800
C11 C12 1.541(7)
C11 H11A 0.9700
C11 H11B 0.9700
C12 C13 1.543(6)
C12 H12A 0.9700
C12 H12B 0.9700
C13 C14 1.508(6)
C13 C15 1.575(5)
C14 H14A 0.9600
C14 H14B 0.9600
C14 H14C 0.9600
C15 C17 1.519(6)
C15 C16 1.532(5)
C16 H16A 0.9600
C16 H16B 0.9600
C16 H16C 0.9600
C17 H17A 0.9600
C17 H17B 0.9600
C17 H17C 0.9600
